data_4104547
loop_
_publ_author_name
'Michael J. Rose'
'Nolan M. Betterley'
'Pradip K. Mascharak'

_publ_contact_author_address
;
Department of Chemistry and Biochemistry,
University of California, Santa Cruz,
1156 High Street,
Santa Cruz, CA 95064
USA
;
_publ_contact_author_email pradip@chemsitry.ucsc.edu
_publ_contact_author_fax '+1 831 459 2935'
_publ_contact_author_name 'Pradip Mascharak'
_publ_contact_author_phone '+1 831 459 4251'
_publ_section_title
;
 Thiolate S-Oxygenation Controls Nitric Oxide (NO) Photolability of a
 Synthetic Iron Nitrile Hydratase (Fe-NHase) Model Derived from Mixed
 Carboxamide/Thiolate Ligand
;
_journal_name_full 'Journal of the American Chemical Society'
_journal_page_first 8340
_journal_page_last 8341
_journal_paper_doi 10.1021/ja9004656
_journal_volume 131
_journal_year 2009
_chemical_formula_moiety 'C27 H20 Cl2 Fe N5 O3 S2, C10 H20 N'
_chemical_formula_sum 'C35 H40 Cl2 Fe N6 O3 S2'
_chemical_formula_weight 783.60
_chemical_name_systematic
; 
 ? 
;
_space_group_IT_number 2
_symmetry_cell_setting triclinic
_symmetry_space_group_name_Hall '-P 1'
_symmetry_space_group_name_H-M 'P -1'
_atom_sites_solution_hydrogens geom
_atom_sites_solution_primary direct
_atom_sites_solution_secondary difmap
_audit_creation_method SHELXL-97
_cell_angle_alpha 82.72(3)
_cell_angle_beta 82.65(3)
_cell_angle_gamma 88.48(3)
_cell_formula_units_Z 2
_cell_length_a 9.6049(19)
_cell_length_b 9.6051(19)
_cell_length_c 19.251(4)
_cell_measurement_reflns_used 4064
_cell_measurement_temperature 150(2)
_cell_measurement_theta_max 26.28
_cell_measurement_theta_min 2.19
_cell_volume 1747.1(6)
_computing_cell_refinement 'Bruker SAINT v7.33A'
_computing_data_collection 'Bruker APEX-II v2.1'
_computing_data_reduction 'Bruker SAINT v7.33A'
_computing_structure_refinement 'SHELXL-97 (Sheldrick, 1997)'
_computing_structure_solution 'SHELXS-97 (Sheldrick, 1990)'
_diffrn_ambient_temperature 150(2)
_diffrn_detector_area_resol_mean 83.33
_diffrn_measured_fraction_theta_full 0.974
_diffrn_measured_fraction_theta_max 0.974
_diffrn_measurement_device_type 'Bruker APEX-II'
_diffrn_measurement_method \w/2\q-scans
_diffrn_radiation_monochromator 'channel-cut Si-<111> crystal'
_diffrn_radiation_source synchrotron
_diffrn_radiation_type synchrotron
_diffrn_radiation_wavelength 0.77490
_diffrn_reflns_av_R_equivalents 0.0736
_diffrn_reflns_av_sigmaI/netI 0.1262
_diffrn_reflns_limit_h_max 10
_diffrn_reflns_limit_h_min -9
_diffrn_reflns_limit_k_max 10
_diffrn_reflns_limit_k_min -9
_diffrn_reflns_limit_l_max 20
_diffrn_reflns_limit_l_min -20
_diffrn_reflns_number 9014
_diffrn_reflns_theta_full 24.15
_diffrn_reflns_theta_max 24.15
_diffrn_reflns_theta_min 1.17
_exptl_absorpt_coefficient_mu 0.944
_exptl_absorpt_correction_T_max 0.9283
_exptl_absorpt_correction_T_min 0.9115
_exptl_absorpt_correction_type empirical
_exptl_absorpt_process_details 'Sheldrick, 2008'
_exptl_crystal_colour 'dark red'
_exptl_crystal_density_diffrn 1.490
_exptl_crystal_description block
_exptl_crystal_F_000 816
_exptl_crystal_size_max 0.10
_exptl_crystal_size_mid 0.10
_exptl_crystal_size_min 0.08
_refine_diff_density_max 0.595
_refine_diff_density_min -0.747
_refine_diff_density_rms 0.102
_refine_ls_extinction_method none
_refine_ls_goodness_of_fit_ref 1.062
_refine_ls_hydrogen_treatment constr
_refine_ls_matrix_type full
_refine_ls_number_parameters 437
_refine_ls_number_reflns 4190
_refine_ls_number_restraints 42
_refine_ls_restrained_S_all 1.110
_refine_ls_R_factor_all 0.0974
_refine_ls_R_factor_gt 0.0772
_refine_ls_shift/su_max 0.056
_refine_ls_shift/su_mean 0.004
_refine_ls_structure_factor_coef Fsqd
_refine_ls_weighting_details 'calc w=1/[\s^2^(Fo^2^)+(0.1260P)^2^+0.0000P] where P=(Fo^2^+2Fc^2^)/3'
_refine_ls_weighting_scheme calc
_refine_ls_wR_factor_gt 0.2048
_refine_ls_wR_factor_ref 0.2233
_reflns_number_gt 3253
_reflns_number_total 4190
_reflns_threshold_expression >2sigma(I)
_cod_data_source_file ja9004656_si_002_1.cif
_cod_data_source_block dmapfeno
_cod_database_code 4104547

loop_
_symmetry_equiv_pos_as_xyz
'x, y, z'
'-x, -y, -z'

loop_
_atom_site_label
_atom_site_type_symbol
_atom_site_fract_x
_atom_site_fract_y
_atom_site_fract_z
_atom_site_U_iso_or_equiv
_atom_site_adp_type
_atom_site_occupancy
_atom_site_symmetry_multiplicity
_atom_site_calc_flag
_atom_site_refinement_flags
_atom_site_disorder_assembly
_atom_site_disorder_group
Fe1 Fe -0.35257(17) 0.2973(2) 0.80653(9) 0.0468(5) Uani 1 1 d . . .
Cl1 Cl -0.5609(3) 0.3215(4) 0.48539(18) 0.0648(10) Uani 1 1 d . . .
Cl2 Cl -0.3307(3) 0.0775(4) 0.48667(17) 0.0629(10) Uani 1 1 d . . .
S1 S -0.3935(3) 0.4974(4) 0.8577(2) 0.0611(10) Uani 1 1 d . . .
S2 S -0.1584(3) 0.2468(3) 0.86223(16) 0.0505(9) Uani 1 1 d . . .
O1A O -0.7067(16) 0.4642(18) 0.7227(8) 0.046(4) Uiso 0.50 1 d P A 1
O2A O -0.1615(18) -0.0448(18) 0.7048(9) 0.051(4) Uiso 0.50 1 d P B 1
O1B O -0.7346(16) 0.3454(18) 0.7310(8) 0.049(4) Uiso 0.50 1 d P C 2
O2B O -0.254(2) -0.070(2) 0.7313(9) 0.059(4) Uiso 0.50 1 d P D 2
O3 O -0.5004(11) 0.1640(12) 0.9291(4) 0.078(3) Uani 1 1 d . . .
N1 N -0.5012(9) 0.3405(12) 0.7472(5) 0.051(3) Uani 1 1 d D . .
N2 N -0.3103(10) 0.1407(11) 0.7469(5) 0.046(3) Uani 1 1 d . . .
N3 N -0.4417(11) 0.2150(12) 0.8754(5) 0.053(3) Uani 1 1 d . . .
N4 N -0.2250(10) 0.4152(12) 0.7274(5) 0.053(2) Uani 1 1 d . . .
N5 N 0.0192(10) 0.6414(11) 0.5570(5) 0.052(3) Uani 1 1 d . . .
C1 C -0.5778(12) 0.4972(17) 0.8777(6) 0.059(4) Uani 1 1 d . . .
C2 C -0.6307(14) 0.5551(18) 0.9367(8) 0.076(5) Uani 1 1 d . . .
H2 H -0.5692 0.5950 0.9636 0.091 Uiso 1 1 calc R . .
C3 C -0.7770(15) 0.556(2) 0.9580(6) 0.088(6) Uani 1 1 d . . .
H3 H -0.8131 0.5968 0.9992 0.105 Uiso 1 1 calc R . .
C4 C -0.8672(17) 0.499(2) 0.9203(7) 0.098(7) Uani 1 1 d . . .
H4 H -0.9654 0.4975 0.9353 0.118 Uiso 1 1 calc R . .
C5 C -0.8118(14) 0.443(2) 0.8590(7) 0.101(7) Uani 1 1 d . . .
H5 H -0.8744 0.4054 0.8320 0.121 Uiso 1 1 calc R . .
C6 C -0.6697(13) 0.440(2) 0.8360(6) 0.079(6) Uani 1 1 d D . .
C7A C -0.616(2) 0.428(3) 0.7595(10) 0.047(6) Uiso 0.50 1 d PD A 1
C7B C -0.6424(19) 0.361(3) 0.7685(11) 0.043(6) Uiso 0.50 1 d PD C 2
C8 C -0.4699(12) 0.2823(14) 0.6831(6) 0.047(3) Uani 1 1 d . A .
C9 C -0.5277(12) 0.3257(14) 0.6202(6) 0.051(3) Uani 1 1 d . . .
H9 H -0.5961 0.3990 0.6191 0.061 Uiso 1 1 calc R A .
C10 C -0.4858(12) 0.2625(15) 0.5599(7) 0.051(3) Uani 1 1 d . A .
C11 C -0.3855(11) 0.1587(14) 0.5614(6) 0.046(3) Uani 1 1 d . . .
C12 C -0.3248(12) 0.1139(15) 0.6223(7) 0.056(4) Uani 1 1 d . A .
H12 H -0.2578 0.0393 0.6231 0.067 Uiso 1 1 calc R . .
C13 C -0.3643(12) 0.1812(14) 0.6826(7) 0.047(3) Uani 1 1 d . A .
C14A C -0.213(3) 0.028(3) 0.7505(15) 0.043(6) Uiso 0.50 1 d P B 1
C14B C -0.273(3) 0.022(2) 0.7733(13) 0.036(6) Uiso 0.50 1 d P D 2
C15 C -0.2146(18) -0.0223(14) 0.8353(8) 0.074(5) Uani 1 1 d . . .
C16 C -0.223(2) -0.1635(18) 0.8563(11) 0.120(9) Uani 1 1 d . A .
H16 H -0.2463 -0.2232 0.8238 0.144 Uiso 1 1 calc R . .
C17 C -0.199(2) -0.2247(17) 0.9252(10) 0.103(7) Uani 1 1 d . . .
H17 H -0.2186 -0.3204 0.9419 0.123 Uiso 1 1 calc R A .
C18 C -0.1457(15) -0.1367(16) 0.9663(8) 0.072(4) Uani 1 1 d . A .
H18 H -0.1141 -0.1748 1.0096 0.086 Uiso 1 1 calc R . .
C19 C -0.1376(14) 0.0042(15) 0.9457(7) 0.059(4) Uani 1 1 d . . .
H19 H -0.1068 0.0634 0.9765 0.071 Uiso 1 1 calc R A .
C20 C -0.1729(14) 0.0626(14) 0.8812(8) 0.060(4) Uani 1 1 d . A .
C21 C -0.2675(12) 0.5364(15) 0.6940(8) 0.063(4) Uani 1 1 d . A .
H21 H -0.3583 0.5704 0.7099 0.076 Uiso 1 1 calc R . .
C22 C -0.1918(12) 0.6149(15) 0.6393(7) 0.055(3) Uani 1 1 d . . .
H22 H -0.2281 0.7018 0.6194 0.066 Uiso 1 1 calc R A .
C23 C -0.0599(12) 0.5667(13) 0.6126(5) 0.044(3) Uani 1 1 d . A .
C24 C -0.0157(12) 0.4400(14) 0.6459(6) 0.050(3) Uani 1 1 d . . .
H24 H 0.0726 0.4001 0.6303 0.060 Uiso 1 1 calc R A .
C25 C -0.1012(12) 0.3735(14) 0.7017(6) 0.048(3) Uani 1 1 d . A .
H25 H -0.0669 0.2878 0.7240 0.057 Uiso 1 1 calc R . .
C26 C -0.0317(14) 0.7786(15) 0.5271(9) 0.073(5) Uani 1 1 d . . .
H26A H 0.0471 0.8323 0.5003 0.109 Uiso 1 1 calc R . .
H26B H -0.0746 0.8300 0.5654 0.109 Uiso 1 1 calc R . .
H26C H -0.1017 0.7651 0.4958 0.109 Uiso 1 1 calc R . .
C27 C 0.1561(12) 0.5907(15) 0.5307(7) 0.057(3) Uani 1 1 d . . .
H27A H 0.1831 0.6356 0.4824 0.086 Uiso 1 1 calc R . .
H27B H 0.1532 0.4888 0.5308 0.086 Uiso 1 1 calc R . .
H27C H 0.2248 0.6133 0.5610 0.086 Uiso 1 1 calc R . .
N6 N 0.2496(15) 0.8942(13) 0.7595(5) 0.116(6) Uani 1 1 d D . .
C41A C 0.3588(16) 0.9197(18) 0.6961(7) 0.091(5) Uiso 0.50 1 d PD E 1
H41A H 0.3079 0.9523 0.6554 0.109 Uiso 0.50 1 calc PR E 1
H41B H 0.4154 0.9998 0.7037 0.109 Uiso 0.50 1 calc PR E 1
C42A C 0.461(3) 0.809(3) 0.6731(14) 0.072(7) Uiso 0.50 1 d PD E 1
H42A H 0.5405 0.8529 0.6419 0.109 Uiso 0.50 1 calc PR E 1
H42B H 0.4141 0.7451 0.6477 0.109 Uiso 0.50 1 calc PR E 1
H42C H 0.4947 0.7553 0.7146 0.109 Uiso 0.50 1 calc PR E 1
C43A C 0.218(2) 0.7391(19) 0.7809(11) 0.053(6) Uiso 0.50 1 d PD E 1
H43A H 0.3040 0.6795 0.7759 0.063 Uiso 0.50 1 calc PR E 1
H43B H 0.1687 0.7200 0.8294 0.063 Uiso 0.50 1 calc PR E 1
C44A C 0.126(3) 0.725(3) 0.7263(12) 0.058(7) Uiso 0.50 1 d PD E 1
H44A H 0.0745 0.6367 0.7383 0.086 Uiso 0.50 1 calc PR E 1
H44B H 0.1835 0.7245 0.6803 0.086 Uiso 0.50 1 calc PR E 1
H44C H 0.0597 0.8039 0.7240 0.086 Uiso 0.50 1 calc PR E 1
C45A C 0.372(3) 0.899(4) 0.8097(12) 0.078(8) Uiso 0.50 1 d PD E 1
H45A H 0.4294 0.8117 0.8067 0.094 Uiso 0.50 1 calc PR E 1
H45B H 0.4343 0.9782 0.7895 0.094 Uiso 0.50 1 calc PR E 1
C46A C 0.331(3) 0.912(4) 0.8869(13) 0.076(9) Uiso 0.50 1 d PD E 1
H46A H 0.4152 0.9147 0.9102 0.114 Uiso 0.50 1 calc PR E 1
H46B H 0.2738 0.8311 0.9090 0.114 Uiso 0.50 1 calc PR E 1
H46C H 0.2759 0.9985 0.8915 0.114 Uiso 0.50 1 calc PR E 1
C47A C 0.147(2) 1.003(2) 0.7826(14) 0.057(7) Uiso 0.50 1 d PD E 1
H47A H 0.0649 1.0048 0.7559 0.069 Uiso 0.50 1 calc PR E 1
H47B H 0.1124 0.9795 0.8335 0.069 Uiso 0.50 1 calc PR E 1
C48A C 0.215(3) 1.141(2) 0.7702(13) 0.057(6) Uiso 0.50 1 d PD E 1
H48A H 0.1458 1.2137 0.7834 0.086 Uiso 0.50 1 calc PR E 1
H48B H 0.2513 1.1623 0.7202 0.086 Uiso 0.50 1 calc PR E 1
H48C H 0.2921 1.1403 0.7989 0.086 Uiso 0.50 1 calc PR E 1
C41B C 0.3588(16) 0.9197(18) 0.6961(7) 0.091(5) Uiso 0.50 1 d PD E 2
H41C H 0.3849 1.0197 0.6842 0.109 Uiso 0.50 1 calc PR E 2
H41D H 0.3326 0.8817 0.6542 0.109 Uiso 0.50 1 calc PR E 2
C42B C 0.470(3) 0.831(3) 0.7318(15) 0.081(8) Uiso 0.50 1 d PD E 2
H42D H 0.5631 0.8556 0.7071 0.122 Uiso 0.50 1 calc PR E 2
H42E H 0.4528 0.7312 0.7300 0.122 Uiso 0.50 1 calc PR E 2
H42F H 0.4647 0.8482 0.7811 0.122 Uiso 0.50 1 calc PR E 2
C43B C 0.175(3) 0.781(3) 0.7269(14) 0.079(9) Uiso 0.50 1 d PD E 2
H43C H 0.1788 0.8145 0.6759 0.095 Uiso 0.50 1 calc PR E 2
H43D H 0.2349 0.6959 0.7308 0.095 Uiso 0.50 1 calc PR E 2
C44B C 0.025(2) 0.732(3) 0.7512(13) 0.048(6) Uiso 0.50 1 d PD E 2
H44D H -0.0049 0.6747 0.7170 0.072 Uiso 0.50 1 calc PR E 2
H44E H -0.0380 0.8135 0.7545 0.072 Uiso 0.50 1 calc PR E 2
H44F H 0.0206 0.6755 0.7975 0.072 Uiso 0.50 1 calc PR E 2
C45B C 0.196(2) 0.879(3) 0.8357(9) 0.056(6) Uiso 0.50 1 d PD E 2
H45C H 0.2215 0.7861 0.8599 0.067 Uiso 0.50 1 calc PR E 2
H45D H 0.0927 0.8918 0.8435 0.067 Uiso 0.50 1 calc PR E 2
C46B C 0.273(4) 0.998(4) 0.860(2) 0.107(12) Uiso 0.50 1 d PD E 2
H46D H 0.2304 1.0148 0.9073 0.161 Uiso 0.50 1 calc PR E 2
H46E H 0.2649 1.0840 0.8270 0.161 Uiso 0.50 1 calc PR E 2
H46F H 0.3720 0.9728 0.8609 0.161 Uiso 0.50 1 calc PR E 2
C47B C 0.133(3) 1.006(3) 0.7339(14) 0.072(8) Uiso 0.50 1 d PD E 2
H47C H 0.0428 0.9721 0.7604 0.086 Uiso 0.50 1 calc PR E 2
H47D H 0.1534 1.0939 0.7528 0.086 Uiso 0.50 1 calc PR E 2
C48B C 0.102(4) 1.053(4) 0.6580(14) 0.093(10) Uiso 0.50 1 d PD E 2
H48D H 0.0329 1.1300 0.6580 0.140 Uiso 0.50 1 calc PR E 2
H48E H 0.0635 0.9736 0.6393 0.140 Uiso 0.50 1 calc PR E 2
H48F H 0.1885 1.0843 0.6284 0.140 Uiso 0.50 1 calc PR E 2

loop_
_atom_site_aniso_label
_atom_site_aniso_U_11
_atom_site_aniso_U_22
_atom_site_aniso_U_33
_atom_site_aniso_U_23
_atom_site_aniso_U_13
_atom_site_aniso_U_12
Fe1 0.0274(9) 0.0523(13) 0.0581(9) 0.0130(9) -0.0124(7) -0.0164(6)
Cl1 0.0478(19) 0.092(3) 0.0493(19) 0.0107(18) -0.0072(14) 0.0056(18)
Cl2 0.0476(19) 0.076(3) 0.0636(19) -0.0011(16) -0.0063(14) -0.0201(18)
S1 0.0331(17) 0.059(2) 0.082(2) 0.0154(18) 0.0043(15) -0.0057(15)
S2 0.0377(16) 0.052(2) 0.0660(19) -0.0039(15) -0.0216(13) -0.0147(15)
O3 0.080(7) 0.092(8) 0.059(5) 0.024(6) -0.019(5) -0.055(6)
N1 0.014(4) 0.083(8) 0.052(6) 0.011(6) -0.004(4) -0.005(5)
N2 0.043(6) 0.041(6) 0.060(6) -0.003(5) -0.025(5) -0.016(4)
N3 0.048(6) 0.061(7) 0.056(6) 0.001(6) -0.025(5) -0.033(5)
N4 0.023(6) 0.068(8) 0.063(6) 0.010(6) -0.001(5) -0.009(4)
N5 0.036(6) 0.059(7) 0.061(6) 0.002(5) -0.013(5) -0.018(5)
C1 0.031(7) 0.101(12) 0.032(7) 0.020(7) 0.012(5) -0.003(7)
C2 0.042(8) 0.111(13) 0.059(9) 0.046(9) -0.001(7) -0.013(8)
C3 0.056(10) 0.160(18) 0.034(6) 0.024(9) 0.008(6) 0.024(9)
C4 0.056(10) 0.19(2) 0.043(8) 0.022(11) -0.018(8) -0.010(10)
C5 0.031(8) 0.23(2) 0.041(9) -0.007(10) 0.005(6) -0.004(10)
C6 0.037(7) 0.159(17) 0.030(6) 0.019(8) 0.004(5) 0.014(8)
C8 0.033(7) 0.066(9) 0.038(7) 0.006(6) -0.007(5) -0.018(6)
C9 0.032(6) 0.059(9) 0.058(8) -0.001(7) -0.003(5) 0.020(6)
C10 0.022(6) 0.073(9) 0.051(8) 0.012(7) -0.001(5) -0.007(6)
C11 0.021(6) 0.053(8) 0.059(8) -0.006(6) 0.012(5) -0.013(6)
C12 0.032(6) 0.062(9) 0.067(9) 0.026(7) -0.014(6) -0.017(6)
C13 0.027(6) 0.050(8) 0.063(9) 0.008(7) -0.011(6) -0.005(6)
C15 0.113(12) 0.030(8) 0.094(11) -0.007(7) -0.073(10) -0.014(8)
C16 0.17(2) 0.047(11) 0.16(2) -0.001(11) -0.130(18) 0.000(11)
C17 0.141(17) 0.054(10) 0.130(14) 0.018(10) -0.109(14) -0.017(10)
C18 0.073(10) 0.066(11) 0.077(10) 0.013(8) -0.039(8) 0.010(8)
C19 0.063(8) 0.057(10) 0.063(8) -0.003(7) -0.037(7) 0.002(7)
C20 0.055(8) 0.031(8) 0.100(11) -0.001(7) -0.041(7) 0.010(6)
C21 0.021(6) 0.066(10) 0.091(10) 0.036(8) -0.006(6) -0.010(6)
C22 0.034(7) 0.062(9) 0.066(9) 0.010(7) -0.005(6) -0.005(6)
C23 0.040(7) 0.044(8) 0.049(6) 0.001(6) -0.008(5) -0.020(5)
C24 0.036(6) 0.052(8) 0.064(8) 0.001(7) -0.016(6) -0.008(6)
C25 0.031(7) 0.050(8) 0.062(8) 0.008(6) -0.017(6) -0.016(6)
C26 0.042(7) 0.058(10) 0.107(12) 0.033(9) -0.011(7) -0.016(7)
C27 0.038(7) 0.074(9) 0.058(7) -0.011(6) 0.006(5) -0.018(6)
N6 0.188(18) 0.091(11) 0.053(7) -0.009(8) 0.052(10) -0.072(11)

loop_
_atom_type_symbol
_atom_type_description
_atom_type_scat_dispersion_real
_atom_type_scat_dispersion_imag
_atom_type_scat_source
C C -0.0020 0.0020 'International Tables Vol C Tables 4.2.6.8 and 6.1.1.4'
H H 0.0000 0.0000 'International Tables Vol C Tables 4.2.6.8 and 6.1.1.4'
N N -0.0031 0.0040 'International Tables Vol C Tables 4.2.6.8 and 6.1.1.4'
O O -0.0041 0.0074 'International Tables Vol C Tables 4.2.6.8 and 6.1.1.4'
S S 0.1206 0.1480 'International Tables Vol C Tables 4.2.6.8 and 6.1.1.4'
Cl Cl 0.1408 0.1896 'International Tables Vol C Tables 4.2.6.8 and 6.1.1.4'
Fe Fe 0.2064 0.9930 'International Tables Vol C Tables 4.2.6.8 and 6.1.1.4'

loop_
_geom_angle_atom_site_label_1
_geom_angle_atom_site_label_2
_geom_angle_atom_site_label_3
_geom_angle
N3 Fe1 N1 99.8(4)
N3 Fe1 N2 100.7(5)
N1 Fe1 N2 83.0(4)
N3 Fe1 N4 172.5(4)
N1 Fe1 N4 85.9(4)
N2 Fe1 N4 84.8(4)
N3 Fe1 S1 87.8(4)
N1 Fe1 S1 92.5(4)
N2 Fe1 S1 170.9(3)
N4 Fe1 S1 87.0(4)
N3 Fe1 S2 87.0(4)
N1 Fe1 S2 172.3(3)
N2 Fe1 S2 92.2(3)
N4 Fe1 S2 87.6(3)
S1 Fe1 S2 91.38(12)
C1 S1 Fe1 102.0(6)
C20 S2 Fe1 100.1(4)
C7B N1 C7A 29.1(13)
C7B N1 C8 115.1(11)
C7A N1 C8 122.0(12)
C7B N1 Fe1 127.8(11)
C7A N1 Fe1 127.0(12)
C8 N1 Fe1 110.7(8)
C14B N2 C14A 28.6(12)
C14B N2 C13 129.9(15)
C14A N2 C13 118.5(16)
C14B N2 Fe1 120.9(13)
C14A N2 Fe1 131.8(14)
C13 N2 Fe1 107.3(9)
O3 N3 Fe1 173.4(8)
C25 N4 C21 113.9(9)
C25 N4 Fe1 123.3(9)
C21 N4 Fe1 122.5(9)
C23 N5 C27 120.5(11)
C23 N5 C26 119.5(11)
C27 N5 C26 119.9(9)
C2 C1 C6 120.4(11)
C2 C1 S1 116.0(10)
C6 C1 S1 123.5(11)
C1 C2 C3 120.0(15)
C4 C3 C2 120.9(17)
C3 C4 C5 118.4(15)
C6 C5 C4 122.7(15)
C5 C6 C1 117.5(15)
C5 C6 C7A 121.1(14)
C1 C6 C7A 117.9(15)
C5 C6 C7B 109.6(14)
C1 C6 C7B 132.8(12)
C7A C6 C7B 25.8(12)
O1A C7A N1 129.5(19)
O1A C7A C6 109.8(16)
N1 C7A C6 116.6(14)
O1B C7B N1 123.1(17)
O1B C7B C6 122.7(17)
N1 C7B C6 112.6(13)
C13 C8 C9 118.8(13)
C13 C8 N1 115.0(11)
C9 C8 N1 126.0(13)
C10 C9 C8 120.6(12)
C11 C10 C9 119.5(12)
C11 C10 Cl1 122.7(12)
C9 C10 Cl1 117.8(11)
C10 C11 C12 121.6(14)
C10 C11 Cl2 120.6(11)
C12 C11 Cl2 117.8(11)
C11 C12 C13 118.7(14)
C8 C13 C12 120.6(12)
C8 C13 N2 116.7(13)
C12 C13 N2 122.4(12)
O2A C14A N2 131(2)
O2A C14A C15 123(2)
N2 C14A C15 105(2)
N2 C14B O2B 115(2)
N2 C14B C15 132(2)
O2B C14B C15 110.4(19)
C16 C15 C20 118.4(13)
C16 C15 C14B 114.5(14)
C20 C15 C14B 126.1(15)
C16 C15 C14A 116.5(16)
C20 C15 C14A 123.0(15)
C14B C15 C14A 24.0(11)
C15 C16 C17 122.5(16)
C18 C17 C16 116.0(14)
C19 C18 C17 121.0(12)
C18 C19 C20 121.5(13)
C19 C20 C15 119.9(13)
C19 C20 S2 116.2(11)
C15 C20 S2 123.8(10)
N4 C21 C22 125.4(12)
C21 C22 C23 119.3(12)
N5 C23 C24 122.9(12)
N5 C23 C22 121.3(12)
C24 C23 C22 115.9(9)
C25 C24 C23 118.8(12)
N4 C25 C24 126.7(12)
C45B N6 C47A 63.9(15)
C45B N6 C41A 155.7(15)
C47A N6 C41A 123.6(14)
C45B N6 C43A 73.6(14)
C47A N6 C43A 120.2(15)
C41A N6 C43A 112.6(15)
C45B N6 C43B 106.4(14)
C47A N6 C43B 110.1(18)
C41A N6 C43B 92.8(13)
C43A N6 C43B 45.5(14)
C45B N6 C47B 96.8(16)
C47A N6 C47B 35.8(12)
C41A N6 C47B 98.6(14)
C43A N6 C47B 122.8(17)
C43B N6 C47B 88.4(19)
C45B N6 C45A 66.8(14)
C47A N6 C45A 104.1(17)
C41A N6 C45A 88.9(13)
C43A N6 C45A 95.0(16)
C43B N6 C45A 137(2)
C47B N6 C45A 133.6(18)
C42A C41A N6 122.9(16)
C44A C43A N6 96.5(16)
C46A C45A N6 119(2)
C48A C47A N6 109.3(18)
C44B C43B N6 125(2)
N6 C45B C46B 101(2)
C48B C47B N6 128(2)

loop_
_geom_bond_atom_site_label_1
_geom_bond_atom_site_label_2
_geom_bond_distance
Fe1 N3 1.611(10)
Fe1 N1 1.944(9)
Fe1 N2 2.008(11)
Fe1 N4 2.065(8)
Fe1 S1 2.272(5)
Fe1 S2 2.279(3)
Cl1 C10 1.713(12)
Cl2 C11 1.739(13)
S1 C1 1.763(12)
S2 C20 1.767(13)
O1A C7A 1.21(2)
O2A C14A 1.24(3)
O1B C7B 1.23(2)
O2B C14B 1.27(3)
O3 N3 1.168(11)
N1 C7B 1.38(2)
N1 C7A 1.38(2)
N1 C8 1.414(17)
N2 C14B 1.25(2)
N2 C14A 1.41(3)
N2 C13 1.409(15)
N4 C25 1.301(17)
N4 C21 1.337(17)
N5 C23 1.365(13)
N5 C27 1.442(17)
N5 C26 1.467(18)
C1 C2 1.36(2)
C1 C6 1.43(2)
C2 C3 1.41(2)
C3 C4 1.37(2)
C4 C5 1.40(3)
C5 C6 1.380(19)
C6 C7A 1.52(2)
C6 C7B 1.58(2)
C8 C13 1.385(16)
C8 C9 1.406(16)
C9 C10 1.389(19)
C10 C11 1.368(16)
C11 C12 1.391(17)
C12 C13 1.40(2)
C14A C15 1.64(3)
C14B C15 1.40(3)
C15 C16 1.37(2)
C15 C20 1.378(18)
C16 C17 1.43(2)
C17 C18 1.38(2)
C18 C19 1.36(2)
C19 C20 1.375(18)
C21 C22 1.356(18)
C22 C23 1.395(19)
C23 C24 1.385(18)
C24 C25 1.365(17)
N6 C45B 1.482(15)
N6 C47A 1.488(16)
N6 C41A 1.502(12)
N6 C43A 1.522(16)
N6 C43B 1.556(17)
N6 C47B 1.611(16)
N6 C45A 1.622(16)
C41A C42A 1.50(2)
C43A C44A 1.48(2)
C45A C46A 1.51(2)
C47A C48A 1.48(2)
C43B C44B 1.52(2)
C45B C46B 1.53(3)
C47B C48B 1.54(2)

loop_
_geom_torsion_atom_site_label_1
_geom_torsion_atom_site_label_2
_geom_torsion_atom_site_label_3
_geom_torsion_atom_site_label_4
_geom_torsion
N3 Fe1 S1 C1 -53.3(5)
N1 Fe1 S1 C1 46.5(5)
N2 Fe1 S1 C1 106.5(18)
N4 Fe1 S1 C1 132.2(5)
S2 Fe1 S1 C1 -140.2(4)
N3 Fe1 S2 C20 54.6(7)
N1 Fe1 S2 C20 -98(3)
N2 Fe1 S2 C20 -46.0(6)
N4 Fe1 S2 C20 -130.7(7)
S1 Fe1 S2 C20 142.3(6)
N3 Fe1 N1 C7B 28.7(18)
N2 Fe1 N1 C7B 128.4(18)
N4 Fe1 N1 C7B -146.3(18)
S1 Fe1 N1 C7B -59.5(17)
S2 Fe1 N1 C7B -180(2)
N3 Fe1 N1 C7A 65.5(18)
N2 Fe1 N1 C7A 165.2(18)
N4 Fe1 N1 C7A -109.5(18)
S1 Fe1 N1 C7A -22.7(17)
S2 Fe1 N1 C7A -143(3)
N3 Fe1 N1 C8 -121.4(8)
N2 Fe1 N1 C8 -21.7(7)
N4 Fe1 N1 C8 63.6(8)
S1 Fe1 N1 C8 150.4(7)
S2 Fe1 N1 C8 30(3)
N3 Fe1 N2 C14B -43.2(16)
N1 Fe1 N2 C14B -141.9(16)
N4 Fe1 N2 C14B 131.6(15)
S1 Fe1 N2 C14B 157.5(18)
S2 Fe1 N2 C14B 44.2(15)
N3 Fe1 N2 C14A -76(2)
N1 Fe1 N2 C14A -175(2)
N4 Fe1 N2 C14A 99(2)
S1 Fe1 N2 C14A 124(2)
S2 Fe1 N2 C14A 11(2)
N3 Fe1 N2 C13 122.4(8)
N1 Fe1 N2 C13 23.7(7)
N4 Fe1 N2 C13 -62.8(7)
S1 Fe1 N2 C13 -37(2)
S2 Fe1 N2 C13 -150.2(7)
N1 Fe1 N3 O3 -129(11)
N2 Fe1 N3 O3 146(11)
N4 Fe1 N3 O3 10(15)
S1 Fe1 N3 O3 -37(11)
S2 Fe1 N3 O3 54(11)
N3 Fe1 N4 C25 88(5)
N1 Fe1 N4 C25 -132.3(10)
N2 Fe1 N4 C25 -49.0(9)
S1 Fe1 N4 C25 134.9(9)
S2 Fe1 N4 C25 43.4(9)
N3 Fe1 N4 C21 -98(4)
N1 Fe1 N4 C21 41.9(11)
N2 Fe1 N4 C21 125.2(11)
S1 Fe1 N4 C21 -50.8(10)
S2 Fe1 N4 C21 -142.3(10)
Fe1 S1 C1 C2 147.7(11)
Fe1 S1 C1 C6 -32.1(13)
C6 C1 C2 C3 2(2)
S1 C1 C2 C3 -178.2(12)
C1 C2 C3 C4 0(3)
C2 C3 C4 C5 -2(3)
C3 C4 C5 C6 2(3)
C4 C5 C6 C1 0(3)
C4 C5 C6 C7A -158(2)
C4 C5 C6 C7B 176(2)
C2 C1 C6 C5 -2(2)
S1 C1 C6 C5 178.0(14)
C2 C1 C6 C7A 157.4(16)
S1 C1 C6 C7A -23(2)
C2 C1 C6 C7B -176(2)
S1 C1 C6 C7B 3(3)
C7B N1 C7A O1A -81(4)
C8 N1 C7A O1A 3(4)
Fe1 N1 C7A O1A 176(2)
C7B N1 C7A C6 73(2)
C8 N1 C7A C6 158.0(16)
Fe1 N1 C7A C6 -30(3)
C5 C6 C7A O1A 21(3)
C1 C6 C7A O1A -138(2)
C7B C6 C7A O1A 90(4)
C5 C6 C7A N1 -139(2)
C1 C6 C7A N1 63(3)
C7B C6 C7A N1 -69(2)
C7A N1 C7B O1B 103(4)
C8 N1 C7B O1B -8(3)
Fe1 N1 C7B O1B -157.0(19)
C7A N1 C7B C6 -63.0(18)
C8 N1 C7B C6 -174.1(14)
Fe1 N1 C7B C6 37(3)
C5 C6 C7B O1B 21(3)
C1 C6 C7B O1B -164(2)
C7A C6 C7B O1B -101(4)
C5 C6 C7B N1 -173.3(18)
C1 C6 C7B N1 2(3)
C7A C6 C7B N1 65.2(19)
C7B N1 C8 C13 -138.8(17)
C7A N1 C8 C13 -171.1(18)
Fe1 N1 C8 C13 15.4(13)
C7B N1 C8 C9 47(2)
C7A N1 C8 C9 14(2)
Fe1 N1 C8 C9 -159.3(10)
C13 C8 C9 C10 3.9(18)
N1 C8 C9 C10 178.3(11)
C8 C9 C10 C11 -1.1(18)
C8 C9 C10 Cl1 -179.9(9)
C9 C10 C11 C12 0.4(19)
Cl1 C10 C11 C12 179.1(8)
C9 C10 C11 Cl2 -179.9(9)
Cl1 C10 C11 Cl2 -1.3(16)
C10 C11 C12 C13 -2.4(17)
Cl2 C11 C12 C13 177.9(8)
C9 C8 C13 C12 -5.9(19)
N1 C8 C13 C12 179.1(9)
C9 C8 C13 N2 -179.7(9)
N1 C8 C13 N2 5.3(16)
C11 C12 C13 C8 5.2(17)
C11 C12 C13 N2 178.6(10)
C14B N2 C13 C8 142(2)
C14A N2 C13 C8 173.6(18)
Fe1 N2 C13 C8 -22.2(13)
C14B N2 C13 C12 -32(2)
C14A N2 C13 C12 0(2)
Fe1 N2 C13 C12 164.2(9)
C14B N2 C14A O2A 123(5)
C13 N2 C14A O2A 1(4)
Fe1 N2 C14A O2A -158(2)
C14B N2 C14A C15 -40(3)
C13 N2 C14A C15 -161.7(10)
Fe1 N2 C14A C15 39(3)
C14A N2 C14B O2B -61(3)
C13 N2 C14B O2B 16(3)
Fe1 N2 C14B O2B 177.5(16)
C14A N2 C14B C15 101(5)
C13 N2 C14B C15 178(2)
Fe1 N2 C14B C15 -21(3)
N2 C14B C15 C16 163(3)
O2B C14B C15 C16 -35(3)
N2 C14B C15 C20 -6(4)
O2B C14B C15 C20 157(2)
N2 C14B C15 C14A -97(5)
O2B C14B C15 C14A 66(4)
O2A C14A C15 C16 -31(3)
N2 C14A C15 C16 133(2)
O2A C14A C15 C20 132(2)
N2 C14A C15 C20 -63(3)
O2A C14A C15 C14B -122(5)
N2 C14A C15 C14B 42(3)
C20 C15 C16 C17 4(4)
C14B C15 C16 C17 -166(2)
C14A C15 C16 C17 168(2)
C15 C16 C17 C18 -9(4)
C16 C17 C18 C19 10(3)
C17 C18 C19 C20 -5(3)
C18 C19 C20 C15 -1(2)
C18 C19 C20 S2 179.5(12)
C16 C15 C20 C19 2(3)
C14B C15 C20 C19 170(2)
C14A C15 C20 C19 -161.1(18)
C16 C15 C20 S2 -179.3(17)
C14B C15 C20 S2 -11(3)
C14A C15 C20 S2 18(3)
Fe1 S2 C20 C19 -141.0(11)
Fe1 S2 C20 C15 40.1(15)
C25 N4 C21 C22 -1.6(19)
Fe1 N4 C21 C22 -176.4(11)
N4 C21 C22 C23 2(2)
C27 N5 C23 C24 -0.7(15)
C26 N5 C23 C24 -176.6(11)
C27 N5 C23 C22 179.2(11)
C26 N5 C23 C22 3.4(16)
C21 C22 C23 N5 179.2(12)
C21 C22 C23 C24 -0.9(17)
N5 C23 C24 C25 179.2(10)
C22 C23 C24 C25 -0.7(15)
C21 N4 C25 C24 -0.2(17)
Fe1 N4 C25 C24 174.5(9)
C23 C24 C25 N4 1.3(19)
C45B N6 C41A C42A 80(4)
C47A N6 C41A C42A -179(2)
C43A N6 C41A C42A -21(2)
C43B N6 C41A C42A -63(2)
C47B N6 C41A C42A -152(2)
C45A N6 C41A C42A 74(2)
C45B N6 C43A C44A 126(2)
C47A N6 C43A C44A 81(2)
C41A N6 C43A C44A -79(2)
C43B N6 C43A C44A -8.5(19)
C47B N6 C43A C44A 39(2)
C45A N6 C43A C44A -169.8(19)
C45B N6 C45A C46A -12(2)
C47A N6 C45A C46A 41(3)
C41A N6 C45A C46A 166(3)
C43A N6 C45A C46A -81(3)
C43B N6 C45A C46A -101(3)
C47B N6 C45A C46A 65(3)
C45B N6 C47A C48A 117(2)
C41A N6 C47A C48A -36(3)
C43A N6 C47A C48A 166.3(18)
C43B N6 C47A C48A -144(2)
C47B N6 C47A C48A -88(3)
C45A N6 C47A C48A 62(2)
C45B N6 C43B C44B 34(3)
C47A N6 C43B C44B -34(3)
C41A N6 C43B C44B -161(3)
C43A N6 C43B C44B 79(3)
C47B N6 C43B C44B -63(3)
C45A N6 C43B C44B 107(3)
C47A N6 C45B C46B -73(2)
C41A N6 C45B C46B 41(5)
C43A N6 C45B C46B 150(2)
C43B N6 C45B C46B -178(2)
C47B N6 C45B C46B -88(2)
C45A N6 C45B C46B 47(2)
C45B N6 C47B C48B -167(3)
C47A N6 C47B C48B 171(5)
C41A N6 C47B C48B 32(3)
C43A N6 C47B C48B -92(3)
C43B N6 C47B C48B -61(3)
C45A N6 C47B C48B 129(3)
